data_7111707
loop_
_publ_author_name
'Hisamatsu, Yosuke'
'Aihara, Hidenori'

_publ_section_title
;
 Diverse dimerization of molecular tweezers with a
 2,4,6-triphenyl-1,3,5-triazine spacer in the solid state
;
_journal_issue 27
_journal_name_full 'Chemical Communications'
_journal_page_first 4902
_journal_page_last 4904
_journal_paper_doi 10.1039/c0cc00454e
_journal_volume 46
_journal_year 2010
_chemical_formula_moiety 'C49 H31 N3 '
_chemical_formula_sum 'C49 H31 N3'
_chemical_formula_weight 661.80
_space_group_IT_number 82
_symmetry_cell_setting tetragonal
_symmetry_Int_Tables_number 82
_symmetry_space_group_name_Hall 'I -4'
_symmetry_space_group_name_H-M 'I -4'
_cell_angle_alpha 90.0000
_cell_angle_beta 90.0000
_cell_angle_gamma 90.0000
_cell_formula_units_Z 4
_cell_length_a 12.2436(4)
_cell_length_b 12.2436(4)
_cell_length_c 22.5350(16)
_cell_measurement_reflns_used 18620
_cell_measurement_temperature 173
_cell_measurement_theta_max 68.1
_cell_measurement_theta_min 3.9
_cell_volume 3378.1(3)
_computing_cell_refinement PROCESS-AUTO
_computing_data_collection PROCESS-AUTO
_computing_data_reduction CrystalStructure
_computing_publication_material 'CrystalStructure 3.8'
_computing_structure_refinement SHELXL
_computing_structure_solution SIR2004
_diffrn_ambient_temperature 173
_diffrn_detector_area_resol_mean 10.00
_diffrn_measured_fraction_theta_full 1.000
_diffrn_measured_fraction_theta_max 1.000
_diffrn_measurement_device_type 'Rigaku RAXIS-RAPID'
_diffrn_measurement_method \w
_diffrn_radiation_type 'Cu K\a'
_diffrn_radiation_wavelength 1.54187
_diffrn_reflns_av_R_equivalents 0.026
_diffrn_reflns_limit_h_max 14
_diffrn_reflns_limit_h_min -14
_diffrn_reflns_limit_k_max 14
_diffrn_reflns_limit_k_min -14
_diffrn_reflns_limit_l_max 26
_diffrn_reflns_limit_l_min -27
_diffrn_reflns_number 19725
_diffrn_reflns_theta_full 68.11
_diffrn_reflns_theta_max 68.11
_exptl_absorpt_coefficient_mu 0.586
_exptl_absorpt_correction_T_max 0.943
_exptl_absorpt_correction_T_min 0.707
_exptl_absorpt_correction_type multi-scan
_exptl_absorpt_process_details
;
Higashi, T. (1995). Program for Absorption Correction.
Rigaku Corporation, Tokyo, Japan.
;
_exptl_crystal_colour colorless
_exptl_crystal_density_diffrn 1.301
_exptl_crystal_density_method 'not measured'
_exptl_crystal_description block
_exptl_crystal_F_000 1384.00
_exptl_crystal_size_max 0.10
_exptl_crystal_size_mid 0.10
_exptl_crystal_size_min 0.10
_refine_diff_density_max 0.12
_refine_diff_density_min -0.14
_refine_ls_abs_structure_details 'Flack, H. D. (1983), Acta Cryst. A39, 876-881. 1486 Friedel Pairs'
_refine_ls_abs_structure_Flack 0.5(4)
_refine_ls_extinction_method none
_refine_ls_goodness_of_fit_ref 1.058
_refine_ls_hydrogen_treatment refall
_refine_ls_number_parameters 239
_refine_ls_number_reflns 3072
_refine_ls_R_factor_gt 0.0344
_refine_ls_shift/su_max 0.0010
_refine_ls_structure_factor_coef Fsqd
_refine_ls_weighting_details 'w = 1/[\s^2^(Fo^2^)+(0.0605P)^2^+0.0217P] where P=(Fo^2^+2Fc^2^)/3'
_refine_ls_weighting_scheme calc
_refine_ls_wR_factor_ref 0.0910
_reflns_number_gt 2868
_reflns_number_total 3072
_reflns_threshold_expression F^2^>2.0\s(F^2^)
_cod_data_source_file C0CC00454Esup1.cif
_cod_data_source_block yh080829
_cod_original_formula_sum 'C49 H31 N3 '
_cod_database_code 7111707

loop_
_symmetry_equiv_pos_site_id
_symmetry_equiv_pos_as_xyz
1 +X,+Y,+Z
2 +Y,-X,-Z
3 -X,-Y,+Z
4 -Y,+X,-Z
5 1/2+X,1/2+Y,1/2+Z
6 1/2+Y,1/2-X,1/2-Z
7 1/2-X,1/2-Y,1/2+Z
8 1/2-Y,1/2+X,1/2-Z

loop_
_atom_site_label
_atom_site_type_symbol
_atom_site_fract_x
_atom_site_fract_y
_atom_site_fract_z
_atom_site_U_iso_or_equiv
_atom_site_adp_type
_atom_site_occupancy
_atom_site_symmetry_multiplicity
_atom_site_calc_flag
_atom_site_refinement_flags
N(1) N 0.0000 0.5000 0.84130(7) 0.0377(3) Uani 1.00 2 d S
N(2) N 0.05046(8) 0.41733(8) 0.93258(5) 0.0389(2) Uani 1.00 1 d .
C(1) C 0.04783(10) 0.42084(10) 0.87319(6) 0.0367(3) Uani 1.00 1 d .
C(2) C 0.0000 0.5000 0.96005(8) 0.0376(4) Uani 1.00 2 d S
C(3) C 0.10187(10) 0.33004(10) 0.84068(6) 0.0386(3) Uani 1.00 1 d .
C(4) C 0.15851(11) 0.24936(11) 0.87166(6) 0.0432(3) Uani 1.00 1 d .
C(5) C 0.21049(13) 0.16621(11) 0.84155(7) 0.0487(3) Uani 1.00 1 d .
C(6) C 0.20582(12) 0.16112(11) 0.77991(7) 0.0471(3) Uani 1.00 1 d .
C(7) C 0.14794(10) 0.23986(10) 0.74806(7) 0.0415(3) Uani 1.00 1 d .
C(8) C 0.09717(10) 0.32401(10) 0.77894(6) 0.0384(3) Uani 1.00 1 d .
C(9) C 0.13907(11) 0.23698(11) 0.68145(6) 0.0408(3) Uani 1.00 1 d .
C(10) C 0.04664(11) 0.18932(10) 0.65501(6) 0.0398(3) Uani 1.00 1 d .
C(11) C -0.03567(11) 0.13520(11) 0.68843(7) 0.0440(3) Uani 1.00 1 d .
C(12) C -0.12351(12) 0.08825(12) 0.66194(7) 0.0486(3) Uani 1.00 1 d .
C(13) C -0.13483(13) 0.09194(13) 0.59936(7) 0.0518(3) Uani 1.00 1 d .
C(14) C -0.05961(12) 0.14358(12) 0.56557(7) 0.0497(3) Uani 1.00 1 d .
C(15) C 0.03361(12) 0.19418(11) 0.59152(6) 0.0439(3) Uani 1.00 1 d .
C(16) C 0.11223(12) 0.24812(11) 0.55785(7) 0.0469(3) Uani 1.00 1 d .
C(17) C 0.20490(13) 0.29422(11) 0.58323(7) 0.0465(3) Uani 1.00 1 d .
C(18) C 0.28623(14) 0.34814(13) 0.54891(8) 0.0568(4) Uani 1.00 1 d .
C(19) C 0.37675(15) 0.39045(14) 0.57428(9) 0.0654(4) Uani 1.00 1 d .
C(20) C 0.39255(14) 0.38282(13) 0.63624(8) 0.0597(4) Uani 1.00 1 d .
C(21) C 0.31640(12) 0.33401(12) 0.67091(7) 0.0507(3) Uani 1.00 1 d .
C(22) C 0.21958(12) 0.28765(11) 0.64632(7) 0.0439(3) Uani 1.00 1 d .
C(23) C 0.0000 0.5000 1.02561(9) 0.0411(4) Uani 1.00 2 d S
C(24) C 0.06981(13) 0.43130(12) 1.05722(7) 0.0495(3) Uani 1.00 1 d .
C(25) C 0.07025(15) 0.43219(13) 1.11847(7) 0.0582(4) Uani 1.00 1 d .
C(26) C 0.0000 0.5000 1.14934(10) 0.0573(5) Uani 1.00 2 d S
H(1) H 0.1613 0.2516 0.9129 0.052 Uiso 1.00 1 c R
H(2) H 0.2489 0.1133 0.8626 0.058 Uiso 1.00 1 c R
H(3) H 0.2414 0.1050 0.7599 0.057 Uiso 1.00 1 c R
H(4) H 0.0593 0.3774 0.7580 0.046 Uiso 1.00 1 c R
H(5) H -0.0292 0.1319 0.7295 0.053 Uiso 1.00 1 c R
H(6) H -0.1763 0.0536 0.6849 0.058 Uiso 1.00 1 c R
H(7) H -0.1945 0.0585 0.5814 0.062 Uiso 1.00 1 c R
H(8) H -0.0689 0.1461 0.5246 0.060 Uiso 1.00 1 c R
H(9) H 0.1024 0.2535 0.5170 0.056 Uiso 1.00 1 c R
H(10) H 0.2768 0.3544 0.5081 0.068 Uiso 1.00 1 c R
H(11) H 0.4290 0.4248 0.5508 0.078 Uiso 1.00 1 c R
H(12) H 0.4555 0.4114 0.6533 0.072 Uiso 1.00 1 c R
H(13) H 0.3275 0.3307 0.7117 0.061 Uiso 1.00 1 c R
H(14) H 0.1164 0.3845 1.0369 0.059 Uiso 1.00 1 c R
H(15) H 0.1180 0.3870 1.1391 0.070 Uiso 1.00 1 c R
H(16) H 0.0000 0.5000 1.1906 0.069 Uiso 1.00 2 c R

loop_
_atom_site_aniso_label
_atom_site_aniso_U_11
_atom_site_aniso_U_22
_atom_site_aniso_U_33
_atom_site_aniso_U_12
_atom_site_aniso_U_13
_atom_site_aniso_U_23
N(1) 0.0404(8) 0.0382(8) 0.0343(9) -0.0006(6) 0.0000 0.0000
N(2) 0.0427(5) 0.0411(6) 0.0329(6) -0.0007(4) -0.0004(4) -0.0009(4)
C(1) 0.0381(6) 0.0406(7) 0.0316(7) -0.0036(5) -0.0001(5) -0.0006(5)
C(2) 0.0389(9) 0.0395(9) 0.0344(10) -0.0037(7) 0.0000 0.0000
C(3) 0.0399(6) 0.0397(6) 0.0363(8) -0.0020(5) -0.0009(5) -0.0013(5)
C(4) 0.0501(7) 0.0460(7) 0.0336(7) 0.0007(6) -0.0054(5) 0.0005(5)
C(5) 0.0591(8) 0.0444(7) 0.0425(8) 0.0092(6) -0.0092(6) 0.0010(6)
C(6) 0.0544(8) 0.0437(7) 0.0432(8) 0.0084(5) -0.0049(6) -0.0060(6)
C(7) 0.0446(6) 0.0421(6) 0.0378(8) -0.0002(5) -0.0020(5) -0.0022(5)
C(8) 0.0407(6) 0.0388(6) 0.0359(7) 0.0012(5) -0.0029(5) 0.0011(5)
C(9) 0.0474(7) 0.0389(6) 0.0361(8) 0.0079(5) -0.0006(5) -0.0040(5)
C(10) 0.0488(7) 0.0387(7) 0.0320(7) 0.0079(5) 0.0007(5) -0.0040(5)
C(11) 0.0499(7) 0.0456(7) 0.0365(8) 0.0080(5) -0.0004(6) -0.0017(6)
C(12) 0.0481(8) 0.0518(8) 0.0461(9) 0.0002(6) 0.0007(6) -0.0005(6)
C(13) 0.0533(8) 0.0575(8) 0.0447(9) 0.0010(6) -0.0082(6) -0.0083(6)
C(14) 0.0570(8) 0.0577(8) 0.0344(8) 0.0046(6) -0.0034(6) -0.0094(6)
C(15) 0.0530(7) 0.0432(7) 0.0354(7) 0.0088(5) 0.0018(6) -0.0069(5)
C(16) 0.0594(8) 0.0477(7) 0.0336(8) 0.0065(6) 0.0051(6) -0.0054(6)
C(17) 0.0567(8) 0.0416(7) 0.0411(8) 0.0076(5) 0.0069(6) -0.0050(6)
C(18) 0.0691(10) 0.0536(8) 0.0476(9) 0.0011(7) 0.0153(7) -0.0030(7)
C(19) 0.0638(10) 0.0597(9) 0.0728(13) -0.0074(7) 0.0204(9) -0.0012(8)
C(20) 0.0559(9) 0.0523(8) 0.0710(12) -0.0040(7) 0.0028(8) -0.0069(8)
C(21) 0.0540(8) 0.0460(7) 0.0519(9) 0.0020(6) -0.0012(6) -0.0074(6)
C(22) 0.0520(7) 0.0386(6) 0.0411(8) 0.0062(5) 0.0031(6) -0.0056(6)
C(23) 0.0485(10) 0.0417(9) 0.0330(10) -0.0023(8) 0.0000 0.0000
C(24) 0.0631(8) 0.0500(7) 0.0355(8) 0.0094(6) -0.0021(6) -0.0016(6)
C(25) 0.0800(10) 0.0565(8) 0.0380(8) 0.0142(7) -0.0068(7) 0.0031(7)
C(26) 0.0861(15) 0.0562(12) 0.0296(11) 0.0063(11) 0.0000 0.0000

loop_
_atom_type_symbol
_atom_type_description
_atom_type_scat_dispersion_real
_atom_type_scat_dispersion_imag
_atom_type_scat_source
C C 0.018 0.009
;
International Tables for Crystallography
(1992, Vol. C, Tables 4.2.6.8 and 6.1.1.4)
;
H H 0.000 0.000
;
International Tables for Crystallography
(1992, Vol. C, Table 6.1.1.4)
;
N N 0.031 0.018
;
International Tables for Crystallography
(1992, Vol. C, Tables 4.2.6.8 and 6.1.1.4)
;

loop_
_geom_angle_atom_site_label_1
_geom_angle_atom_site_label_2
_geom_angle_atom_site_label_3
_geom_angle
_geom_angle_publ_flag
_geom_angle_site_symmetry_1
_geom_angle_site_symmetry_3
C(1) N(1) C(1) 115.20(13) yes . 3_565
C(1) N(2) C(2) 115.28(11) yes . .
N(1) C(1) N(2) 124.69(11) yes . .
N(1) C(1) C(3) 118.08(12) yes . .
N(2) C(1) C(3) 117.24(10) yes . .
N(2) C(2) N(2) 124.87(15) yes . 3_565
N(2) C(2) C(23) 117.57(8) yes . .
N(2) C(2) C(23) 117.57(8) yes 3_565 .
C(1) C(3) C(4) 120.29(11) yes . .
C(1) C(3) C(8) 120.86(11) yes . .
C(4) C(3) C(8) 118.85(11) yes . .
C(3) C(4) C(5) 120.41(12) yes . .
C(4) C(5) C(6) 120.34(13) yes . .
C(5) C(6) C(7) 120.22(13) yes . .
C(6) C(7) C(8) 118.80(13) yes . .
C(6) C(7) C(9) 122.23(12) yes . .
C(8) C(7) C(9) 118.97(11) yes . .
C(3) C(8) C(7) 121.35(12) yes . .
C(7) C(9) C(10) 119.37(11) yes . .
C(7) C(9) C(22) 119.98(12) yes . .
C(10) C(9) C(22) 120.54(12) yes . .
C(9) C(10) C(11) 122.65(12) yes . .
C(9) C(10) C(15) 119.53(12) yes . .
C(11) C(10) C(15) 117.82(12) yes . .
C(10) C(11) C(12) 121.72(14) yes . .
C(11) C(12) C(13) 120.08(14) yes . .
C(12) C(13) C(14) 120.57(14) yes . .
C(13) C(14) C(15) 121.20(14) yes . .
C(10) C(15) C(14) 118.59(12) yes . .
C(10) C(15) C(16) 118.96(12) yes . .
C(14) C(15) C(16) 122.45(13) yes . .
C(15) C(16) C(17) 122.18(14) yes . .
C(16) C(17) C(18) 122.39(14) yes . .
C(16) C(17) C(22) 119.14(13) yes . .
C(18) C(17) C(22) 118.47(14) yes . .
C(17) C(18) C(19) 121.47(16) yes . .
C(18) C(19) C(20) 120.36(16) yes . .
C(19) C(20) C(21) 120.31(15) yes . .
C(20) C(21) C(22) 121.55(14) yes . .
C(9) C(22) C(17) 119.59(13) yes . .
C(9) C(22) C(21) 122.59(13) yes . .
C(17) C(22) C(21) 117.81(13) yes . .
C(2) C(23) C(24) 120.71(9) yes . .
C(2) C(23) C(24) 120.71(9) yes . 3_565
C(24) C(23) C(24) 118.58(16) yes . 3_565
C(23) C(24) C(25) 120.55(14) yes . .
C(24) C(25) C(26) 120.35(15) yes . .
C(25) C(26) C(25) 119.61(18) yes . 3_565
C(3) C(4) H(1) 119.8 no . .
C(5) C(4) H(1) 119.8 no . .
C(4) C(5) H(2) 119.8 no . .
C(6) C(5) H(2) 119.8 no . .
C(5) C(6) H(3) 119.9 no . .
C(7) C(6) H(3) 119.9 no . .
C(3) C(8) H(4) 119.3 no . .
C(7) C(8) H(4) 119.3 no . .
C(10) C(11) H(5) 119.1 no . .
C(12) C(11) H(5) 119.1 no . .
C(11) C(12) H(6) 120.0 no . .
C(13) C(12) H(6) 119.9 no . .
C(12) C(13) H(7) 119.7 no . .
C(14) C(13) H(7) 119.7 no . .
C(13) C(14) H(8) 119.4 no . .
C(15) C(14) H(8) 119.4 no . .
C(15) C(16) H(9) 118.9 no . .
C(17) C(16) H(9) 118.9 no . .
C(17) C(18) H(10) 119.3 no . .
C(19) C(18) H(10) 119.3 no . .
C(18) C(19) H(11) 119.8 no . .
C(20) C(19) H(11) 119.8 no . .
C(19) C(20) H(12) 119.8 no . .
C(21) C(20) H(12) 119.8 no . .
C(20) C(21) H(13) 119.2 no . .
C(22) C(21) H(13) 119.2 no . .
C(23) C(24) H(14) 119.7 no . .
C(25) C(24) H(14) 119.7 no . .
C(24) C(25) H(15) 119.8 no . .
C(26) C(25) H(15) 119.8 no . .
C(25) C(26) H(16) 120.2 no . .
C(25) C(26) H(16) 120.2 no 3_565 .

loop_
_geom_bond_atom_site_label_1
_geom_bond_atom_site_label_2
_geom_bond_distance
_geom_bond_publ_flag
_geom_bond_site_symmetry_2
N(1) C(1) 1.3412(15) yes .
N(1) C(1) 1.3412(15) yes 3_565
N(2) C(1) 1.3394(17) yes .
N(2) C(2) 1.3377(13) yes .
C(1) C(3) 1.4867(17) yes .
C(2) C(23) 1.477(2) yes .
C(3) C(4) 1.3943(18) yes .
C(3) C(8) 1.3945(19) yes .
C(4) C(5) 1.3791(19) yes .
C(5) C(6) 1.392(2) yes .
C(6) C(7) 1.3953(19) yes .
C(7) C(8) 1.3900(18) yes .
C(7) C(9) 1.505(2) yes .
C(9) C(10) 1.4058(18) yes .
C(9) C(22) 1.408(2) yes .
C(10) C(11) 1.4219(19) yes .
C(10) C(15) 1.4408(19) yes .
C(11) C(12) 1.358(2) yes .
C(12) C(13) 1.418(2) yes .
C(13) C(14) 1.352(2) yes .
C(14) C(15) 1.424(2) yes .
C(15) C(16) 1.392(2) yes .
C(16) C(17) 1.390(2) yes .
C(17) C(18) 1.423(2) yes .
C(17) C(22) 1.435(2) yes .
C(18) C(19) 1.350(2) yes .
C(19) C(20) 1.413(2) yes .
C(20) C(21) 1.355(2) yes .
C(21) C(22) 1.426(2) yes .
C(23) C(24) 1.3948(18) yes .
C(23) C(24) 1.3948(18) yes 3_565
C(24) C(25) 1.380(2) yes .
C(25) C(26) 1.383(2) yes .
C(4) H(1) 0.930 no .
C(5) H(2) 0.930 no .
C(6) H(3) 0.930 no .
C(8) H(4) 0.930 no .
C(11) H(5) 0.930 no .
C(12) H(6) 0.930 no .
C(13) H(7) 0.930 no .
C(14) H(8) 0.930 no .
C(16) H(9) 0.930 no .
C(18) H(10) 0.930 no .
C(19) H(11) 0.930 no .
C(20) H(12) 0.930 no .
C(21) H(13) 0.930 no .
C(24) H(14) 0.930 no .
C(25) H(15) 0.930 no .
C(26) H(16) 0.930 no .

loop_
_geom_contact_atom_site_label_1
_geom_contact_atom_site_label_2
_geom_contact_distance
_geom_contact_site_symmetry_2
N(2) C(15) 3.4781(17) 8_556
N(2) C(16) 3.4384(17) 8_556
N(2) C(17) 3.4942(18) 6_456
N(2) C(18) 3.5386(19) 6_456
C(1) C(15) 3.5379(18) 8_556
C(2) C(16) 3.4002(14) 6_456
C(2) C(16) 3.4002(14) 8_556
C(4) C(12) 3.5510(19) 8_556
C(4) C(13) 3.431(2) 8_556
C(5) C(12) 3.565(2) 8_556
C(5) C(20) 3.575(2) 8_546
C(10) C(12) 3.5298(19) 3_555
C(11) C(11) 3.4240(19) 3_555
C(11) C(12) 3.412(2) 3_555
C(11) C(21) 3.598(2) 6_456
C(12) C(4) 3.5510(19) 6_456
C(12) C(5) 3.565(2) 6_456
C(12) C(10) 3.5298(19) 3_555
C(12) C(11) 3.412(2) 3_555
C(13) C(4) 3.431(2) 6_456
C(15) N(2) 3.4781(16) 6_456
C(15) C(1) 3.5379(18) 6_456
C(16) N(2) 3.4384(17) 6_456
C(16) C(2) 3.4002(13) 6_456
C(17) N(2) 3.4942(17) 8_556
C(18) N(2) 3.5386(19) 8_556
C(20) C(5) 3.575(2) 6_556
C(21) C(11) 3.598(2) 8_556
N(1) H(4) 2.791 6_456
N(1) H(4) 2.791 8_556
N(2) H(9) 3.491 8_556
C(1) H(4) 3.529 8_556
C(2) H(9) 3.309 6_456
C(2) H(9) 3.309 8_556
C(3) H(4) 3.590 8_556
C(4) H(10) 3.420 7_555
C(5) H(6) 3.523 8_556
C(5) H(12) 2.983 8_546
C(6) H(6) 3.410 3_555
C(6) H(12) 3.265 8_546
C(8) H(4) 3.158 6_456
C(8) H(4) 3.015 8_556
C(9) H(6) 3.588 3_555
C(9) H(15) 3.472 7_554
C(10) H(6) 3.438 3_555
C(11) H(5) 3.490 3_555
C(11) H(6) 3.477 3_555
C(11) H(13) 2.820 6_456
C(12) H(3) 3.543 3_555
C(12) H(13) 3.080 6_456
C(13) H(1) 3.338 6_456
C(13) H(8) 3.421 4_556
C(13) H(9) 3.001 4_556
C(14) H(1) 3.360 6_456
C(14) H(8) 3.364 2_556
C(14) H(8) 3.467 4_556
C(14) H(9) 3.058 4_556
C(15) H(8) 3.332 2_556
C(16) H(7) 3.272 2_556
C(16) H(8) 2.906 2_556
C(17) H(14) 3.266 7_554
C(17) H(15) 3.347 7_554
C(18) H(1) 3.362 7_554
C(18) H(14) 3.100 7_554
C(19) H(11) 3.325 3_665
C(19) H(14) 3.472 7_554
C(20) H(2) 3.147 6_556
C(20) H(5) 3.225 8_556
C(20) H(12) 3.155 3_665
C(20) H(15) 3.306 7_554
C(21) H(5) 2.871 8_556
C(21) H(15) 2.912 7_554
C(22) H(15) 2.924 7_554
C(23) H(9) 3.407 6_456
C(23) H(9) 3.407 8_556
C(24) H(7) 3.324 5_555
C(24) H(9) 3.445 8_556
C(25) H(2) 3.205 4_557
C(25) H(7) 3.375 5_555
C(26) H(2) 3.384 2_567
C(26) H(2) 3.384 4_557
H(1) C(13) 3.338 8_556
H(1) C(14) 3.360 8_556
H(1) C(18) 3.362 7_555
H(1) H(7) 3.496 8_556
H(1) H(8) 3.518 8_556
H(1) H(10) 2.620 7_555
H(2) C(20) 3.147 8_546
H(2) C(25) 3.205 2_557
H(2) C(26) 3.384 2_557
H(2) H(7) 3.563 8_556
H(2) H(10) 3.319 7_555
H(2) H(12) 2.777 8_546
H(2) H(15) 3.299 2_557
H(2) H(16) 3.579 2_557
H(3) C(12) 3.543 3_555
H(3) H(6) 2.696 3_555
H(3) H(12) 3.268 8_546
H(3) H(13) 3.568 8_546
H(3) H(15) 3.222 7_554
H(3) H(16) 3.595 2_557
H(4) N(1) 2.791 6_456
H(4) C(1) 3.529 6_456
H(4) C(3) 3.590 6_456
H(4) C(8) 3.015 6_456
H(4) C(8) 3.158 8_556
H(4) H(4) 2.386 6_456
H(4) H(4) 2.386 8_556
H(5) C(11) 3.490 3_555
H(5) C(20) 3.225 6_456
H(5) C(21) 2.871 6_456
H(5) H(5) 3.307 3_555
H(5) H(6) 3.536 3_555
H(5) H(12) 2.940 6_456
H(5) H(13) 2.224 6_456
H(6) C(5) 3.523 6_456
H(6) C(6) 3.410 3_555
H(6) C(9) 3.588 3_555
H(6) C(10) 3.438 3_555
H(6) C(11) 3.477 3_555
H(6) H(3) 2.696 3_555
H(6) H(5) 3.536 3_555
H(6) H(13) 2.749 6_456
H(6) H(15) 3.401 5_444
H(7) C(16) 3.272 4_556
H(7) C(24) 3.324 5_444
H(7) C(25) 3.375 5_444
H(7) H(1) 3.496 6_456
H(7) H(2) 3.563 6_456
H(7) H(8) 2.915 4_556
H(7) H(9) 2.394 4_556
H(7) H(14) 3.302 5_444
H(7) H(15) 3.372 5_444
H(8) C(13) 3.421 2_556
H(8) C(14) 3.467 2_556
H(8) C(14) 3.364 4_556
H(8) C(15) 3.332 4_556
H(8) C(16) 2.906 4_556
H(8) H(1) 3.518 6_456
H(8) H(7) 2.915 2_556
H(8) H(8) 3.010 2_556
H(8) H(8) 3.010 4_556
H(8) H(9) 2.505 4_556
H(8) H(14) 3.271 6_456
H(9) N(2) 3.491 6_456
H(9) C(2) 3.309 6_456
H(9) C(13) 3.001 2_556
H(9) C(14) 3.058 2_556
H(9) C(23) 3.407 6_456
H(9) C(24) 3.445 6_456
H(9) H(7) 2.394 2_556
H(9) H(8) 2.505 2_556
H(9) H(14) 3.336 6_456
H(10) C(4) 3.420 7_554
H(10) H(1) 2.620 7_554
H(10) H(2) 3.319 7_554
H(10) H(11) 3.476 2_566
H(10) H(14) 3.269 7_554
H(11) C(19) 3.325 3_665
H(11) H(10) 3.476 4_656
H(11) H(11) 2.908 2_566
H(11) H(11) 2.533 3_665
H(11) H(11) 2.908 4_656
H(11) H(12) 3.370 3_665
H(12) C(5) 2.983 6_556
H(12) C(6) 3.265 6_556
H(12) C(20) 3.155 3_665
H(12) H(2) 2.777 6_556
H(12) H(3) 3.268 6_556
H(12) H(5) 2.940 8_556
H(12) H(11) 3.370 3_665
H(12) H(12) 2.427 3_665
H(13) C(11) 2.820 8_556
H(13) C(12) 3.080 8_556
H(13) H(3) 3.568 6_556
H(13) H(5) 2.224 8_556
H(13) H(6) 2.749 8_556
H(13) H(15) 3.197 7_554
H(14) C(17) 3.266 7_555
H(14) C(18) 3.100 7_555
H(14) C(19) 3.472 7_555
H(14) H(7) 3.302 5_555
H(14) H(8) 3.271 8_556
H(14) H(9) 3.336 8_556
H(14) H(10) 3.269 7_555
H(15) C(9) 3.472 7_555
H(15) C(17) 3.347 7_555
H(15) C(20) 3.306 7_555
H(15) C(21) 2.912 7_555
H(15) C(22) 2.924 7_555
H(15) H(2) 3.299 4_557
H(15) H(3) 3.222 7_555
H(15) H(6) 3.401 5_555
H(15) H(7) 3.372 5_555
H(15) H(13) 3.197 7_555
H(16) H(2) 3.579 2_567
H(16) H(2) 3.579 4_557
H(16) H(3) 3.595 2_567
H(16) H(3) 3.595 4_557
H(16) H(16) 2.677 6_457

loop_
_geom_torsion_atom_site_label_1
_geom_torsion_atom_site_label_2
_geom_torsion_atom_site_label_3
_geom_torsion_atom_site_label_4
_geom_torsion
_geom_torsion_site_symmetry_1
_geom_torsion_site_symmetry_3
_geom_torsion_site_symmetry_4
C(1) N(1) C(1) N(2) -0.28(14) . 3_565 3_565
C(1) N(1) C(1) C(3) 179.62(9) . 3_565 3_565
C(1) N(1) C(1) N(2) -0.28(14) 3_565 . .
C(1) N(1) C(1) C(3) 179.62(9) 3_565 . .
C(1) N(2) C(2) N(2) -0.24(12) . . 3_565
C(1) N(2) C(2) C(23) 179.76(7) . . .
C(2) N(2) C(1) N(1) 0.52(15) . . .
C(2) N(2) C(1) C(3) -179.38(8) . . .
N(1) C(1) C(3) C(4) 176.04(10) . . .
N(1) C(1) C(3) C(8) -3.81(16) . . .
N(2) C(1) C(3) C(4) -4.05(17) . . .
N(2) C(1) C(3) C(8) 176.10(11) . . .
N(2) C(2) C(23) C(24) 14.06(8) . . .
N(2) C(2) C(23) C(24) -165.94(8) . . 3_565
N(2) C(2) C(23) C(24) -165.94(8) 3_565 . .
N(2) C(2) C(23) C(24) 14.06(8) 3_565 . 3_565
C(1) C(3) C(4) C(5) -178.74(12) . . .
C(1) C(3) C(8) C(7) 179.61(11) . . .
C(4) C(3) C(8) C(7) -0.25(18) . . .
C(8) C(3) C(4) C(5) 1.12(19) . . .
C(3) C(4) C(5) C(6) -0.8(2) . . .
C(4) C(5) C(6) C(7) -0.4(2) . . .
C(5) C(6) C(7) C(8) 1.19(19) . . .
C(5) C(6) C(7) C(9) -179.07(12) . . .
C(6) C(7) C(8) C(3) -0.89(18) . . .
C(6) C(7) C(9) C(10) 96.11(15) . . .
C(6) C(7) C(9) C(22) -87.77(16) . . .
C(8) C(7) C(9) C(10) -84.16(15) . . .
C(8) C(7) C(9) C(22) 91.96(15) . . .
C(9) C(7) C(8) C(3) 179.37(11) . . .
C(7) C(9) C(10) C(11) -5.29(19) . . .
C(7) C(9) C(10) C(15) 175.04(11) . . .
C(7) C(9) C(22) C(17) -173.69(12) . . .
C(7) C(9) C(22) C(21) 6.0(2) . . .
C(10) C(9) C(22) C(17) 2.4(2) . . .
C(10) C(9) C(22) C(21) -177.94(12) . . .
C(22) C(9) C(10) C(11) 178.62(12) . . .
C(22) C(9) C(10) C(15) -1.06(19) . . .
C(9) C(10) C(11) C(12) -178.98(13) . . .
C(9) C(10) C(15) C(14) 178.84(12) . . .
C(9) C(10) C(15) C(16) -1.26(19) . . .
C(11) C(10) C(15) C(14) -0.85(18) . . .
C(11) C(10) C(15) C(16) 179.05(12) . . .
C(15) C(10) C(11) C(12) 0.70(19) . . .
C(10) C(11) C(12) C(13) 0.3(2) . . .
C(11) C(12) C(13) C(14) -1.1(2) . . .
C(12) C(13) C(14) C(15) 0.9(2) . . .
C(13) C(14) C(15) C(10) 0.05(16) . . .
C(13) C(14) C(15) C(16) -179.85(14) . . .
C(10) C(15) C(16) C(17) 2.3(2) . . .
C(14) C(15) C(16) C(17) -177.82(13) . . .
C(15) C(16) C(17) C(18) 179.12(13) . . .
C(15) C(16) C(17) C(22) -1.0(2) . . .
C(16) C(17) C(18) C(19) -178.64(15) . . .
C(16) C(17) C(22) C(9) -1.4(2) . . .
C(16) C(17) C(22) C(21) 178.91(13) . . .
C(18) C(17) C(22) C(9) 178.52(13) . . .
C(18) C(17) C(22) C(21) -1.2(2) . . .
C(22) C(17) C(18) C(19) 1.4(2) . . .
C(17) C(18) C(19) C(20) -0.5(2) . . .
C(18) C(19) C(20) C(21) -0.7(2) . . .
C(19) C(20) C(21) C(22) 1.0(2) . . .
C(20) C(21) C(22) C(9) -179.70(14) . . .
C(20) C(21) C(22) C(17) -0.01(18) . . .
C(2) C(23) C(24) C(25) 179.44(11) . . .
C(2) C(23) C(24) C(25) 179.44(11) . 3_565 3_565
C(24) C(23) C(24) C(25) -0.56(18) . 3_565 3_565
C(24) C(23) C(24) C(25) -0.56(18) 3_565 . .
C(23) C(24) C(25) C(26) 1.1(2) . . .
C(24) C(25) C(26) C(25) -0.56(19) . . 3_565
